data_4077434
loop_
_publ_author_name
'Lee, Kwangyeol'
'Choi, Zel-Ho'
'Cho, Youn-Jaung'
'Song, Hyunjoon'
'Park, Joon T.'

_publ_section_title
;
 Reversible Interconversion between \m,\h2:\h2- and \m3,\h2:\h2:\h2-C60on
 a Carbido Pentaosmium Cluster Framework
;
_journal_issue 26
_journal_name_full Organometallics
_journal_page_first 5564
_journal_paper_doi 10.1021/om010695s
_journal_volume 20
_journal_year 2001
_chemical_formula_sum 'C91 H15 O11.5 Os5 P S2'
_chemical_formula_weight 2338.12
_space_group_IT_number 2
_symmetry_space_group_name_Hall '-P 1'
_symmetry_space_group_name_H-M 'P -1'
_atom_sites_solution_hydrogens geom
_atom_sites_solution_primary direct
_atom_sites_solution_secondary difmap
_audit_creation_method SHELXL-97
_cell_angle_alpha 77.4150(10)
_cell_angle_beta 80.7050(10)
_cell_angle_gamma 70.5860(10)
_cell_formula_units_Z 2
_cell_length_a 10.0093(2)
_cell_length_b 13.5022(2)
_cell_length_c 26.9630(3)
_cell_measurement_temperature 293(2)
_cell_volume 3338.47(9)
_computing_structure_refinement 'SHELXL-97 (Sheldrick, 1997)'
_computing_structure_solution 'SHELXS-97 (Sheldrick, 1990)'
_diffrn_ambient_temperature 293(2)
_diffrn_measured_fraction_theta_full 0.994
_diffrn_measured_fraction_theta_max 0.994
_diffrn_radiation_monochromator graphite
_diffrn_radiation_source 'fine-focus sealed tube'
_diffrn_radiation_type MoK\a
_diffrn_radiation_wavelength 0.71073
_diffrn_reflns_av_R_equivalents 0.0844
_diffrn_reflns_av_sigmaI/netI 0.1551
_diffrn_reflns_limit_h_max 10
_diffrn_reflns_limit_h_min -10
_diffrn_reflns_limit_k_max 14
_diffrn_reflns_limit_k_min -14
_diffrn_reflns_limit_l_max 28
_diffrn_reflns_limit_l_min -24
_diffrn_reflns_number 12961
_diffrn_reflns_theta_full 22.00
_diffrn_reflns_theta_max 22.00
_diffrn_reflns_theta_min 0.78
_exptl_absorpt_coefficient_mu 9.639
_exptl_crystal_density_diffrn 2.326
_exptl_crystal_density_method 'not measured'
_exptl_crystal_F_000 2160
_refine_diff_density_max 3.569
_refine_diff_density_min -1.980
_refine_diff_density_rms 0.454
_refine_ls_extinction_coef 0.00102(13)
_refine_ls_extinction_expression Fc^*^=kFc[1+0.001xFc^2^\l^3^/sin(2\q)]^-1/4^
_refine_ls_extinction_method SHELXL
_refine_ls_goodness_of_fit_ref 1.177
_refine_ls_hydrogen_treatment mixed
_refine_ls_matrix_type full
_refine_ls_number_parameters 502
_refine_ls_number_reflns 8154
_refine_ls_number_restraints 18
_refine_ls_restrained_S_all 1.176
_refine_ls_R_factor_all 0.1618
_refine_ls_R_factor_gt 0.1280
_refine_ls_shift/su_max 0.005
_refine_ls_shift/su_mean 0.000
_refine_ls_structure_factor_coef Fsqd
_refine_ls_weighting_details 'w=1/[\s^2^(Fo^2^)+(0.0000P)^2^+868.2937P] where P=(Fo^2^+2Fc^2^)/3'
_refine_ls_weighting_scheme calc
_refine_ls_wR_factor_gt 0.3107
_refine_ls_wR_factor_ref 0.3262
_reflns_number_gt 5553
_reflns_number_total 8154
_reflns_threshold_expression >2sigma(I)
_cod_data_source_file om010695s.cif
_cod_data_source_block tra58_(compound_1)
_cod_depositor_comments
;
The following automatic conversions were performed:

'_refine_ls_weighting_scheme' value 'calc
w=1/[\s^2^(Fo^2^)+(0.0000P)^2^+868.2937P] where P=(Fo^2^+2Fc^2^)/3'
was changed to 'calc'. New tag '_refine_ls_weighting_details' was
created. The value of the new tag was set to
'w=1/[\s^2^(Fo^2^)+(0.0000P)^2^+868.2937P] where P=(Fo^2^+2Fc^2^)/3'.

Automatic conversion script
Id: cif_fix_values 3143 2015-03-26 13:38:13Z robertas 
;
_cod_original_formula_sum 'C91 H15 O11.50 Os5 P S2'
_cod_database_code 4077434

loop_
_symmetry_equiv_pos_as_xyz
'x, y, z'
'-x, -y, -z'

loop_
_atom_site_label
_atom_site_type_symbol
_atom_site_fract_x
_atom_site_fract_y
_atom_site_fract_z
_atom_site_U_iso_or_equiv
_atom_site_adp_type
_atom_site_occupancy
_atom_site_calc_flag
_atom_site_refinement_flags
Os1 Os 0.7452(2) 0.99899(15) 0.17050(8) 0.0230(6) Uani 1 d .
Os2 Os 0.6750(2) 1.14977(16) 0.23797(8) 0.0286(6) Uani 1 d D
Os3 Os 0.9619(2) 1.01166(15) 0.22399(8) 0.0248(6) Uani 1 d .
Os4 Os 0.9665(2) 1.07923(16) 0.11601(8) 0.0274(6) Uani 1 d .
Os5 Os 0.6800(2) 1.22526(15) 0.12855(8) 0.0267(6) Uani 1 d .
C100 C 0.820(6) 1.124(4) 0.180(2) 0.034(13) Uiso 1 d .
C1A C 0.843(6) 0.891(4) 0.128(2) 0.032(13) Uiso 1 d .
O1A O 0.894(5) 0.818(3) 0.1107(16) 0.058(13) Uani 1 d .
C1B C 0.571(6) 1.032(4) 0.144(2) 0.034(13) Uiso 1 d .
O1B O 0.465(4) 1.046(3) 0.129(2) 0.080(18) Uani 1 d .
C2A C 0.481(5) 1.246(5) 0.239(3) 0.07(2) Uiso 1 d D
O2A O 0.362(5) 1.279(4) 0.2553(19) 0.080(15) Uani 1 d DU
C2B C 0.712(6) 1.243(5) 0.280(2) 0.043(15) Uiso 1 d .
O2B O 0.734(6) 1.299(4) 0.294(2) 0.087(18) Uani 1 d .
C3A C 1.146(7) 0.923(5) 0.215(2) 0.044(15) Uiso 1 d .
O3A O 1.254(4) 0.857(4) 0.211(2) 0.10(2) Uani 1 d .
C3B C 1.044(6) 1.084(5) 0.258(2) 0.039(14) Uiso 1 d .
O3B O 1.097(6) 1.118(3) 0.2817(18) 0.071(14) Uani 1 d .
C4A C 1.113(7) 0.948(5) 0.107(2) 0.050(16) Uiso 1 d .
O4A O 1.199(4) 0.871(3) 0.097(2) 0.079(17) Uani 1 d .
C4B C 0.936(7) 1.108(5) 0.043(3) 0.048(16) Uiso 1 d .
O4B O 0.935(5) 1.118(4) 0.0006(14) 0.061(13) Uani 1 d .
C4C C 1.088(6) 1.162(4) 0.107(2) 0.037(14) Uiso 1 d .
O4C O 1.172(4) 1.202(4) 0.1022(18) 0.063(13) Uani 1 d .
C5A C 0.486(5) 1.285(4) 0.1304(18) 0.025(12) Uiso 1 d .
O5A O 0.361(5) 1.305(4) 0.1437(17) 0.065(13) Uani 1 d U
C5B C 0.650(7) 1.250(5) 0.059(3) 0.051(17) Uiso 1 d .
O5B O 0.641(5) 1.251(3) 0.0182(16) 0.064(13) Uani 1 d .
P P 0.6954(14) 1.3988(10) 0.1165(5) 0.023(3) Uani 1 d .
C1 C 0.790(5) 0.865(4) 0.2394(17) 0.020(11) Uiso 1 d .
C2 C 0.642(5) 0.929(4) 0.2467(19) 0.030(13) Uiso 1 d .
C3 C 0.611(6) 1.007(4) 0.282(2) 0.034(13) Uiso 1 d .
C4 C 0.715(5) 1.026(4) 0.3090(18) 0.021(11) Uiso 1 d .
C5 C 0.862(5) 0.952(4) 0.3023(18) 0.024(12) Uiso 1 d .
C6 C 0.895(5) 0.875(4) 0.2643(17) 0.020(11) Uiso 1 d .
C7 C 0.986(5) 0.758(4) 0.2862(18) 0.025(12) Uiso 1 d .
C8 C 0.937(5) 0.687(4) 0.2688(17) 0.019(11) Uiso 1 d .
C9 C 0.816(6) 0.756(4) 0.243(2) 0.034(13) Uiso 1 d .
C10 C 0.703(6) 0.705(4) 0.245(2) 0.036(14) Uiso 1 d .
C11 C 0.555(6) 0.774(4) 0.253(2) 0.037(14) Uiso 1 d .
C12 C 0.534(5) 0.880(4) 0.2552(18) 0.023(12) Uiso 1 d .
C13 C 0.423(6) 0.933(4) 0.291(2) 0.040(14) Uiso 1 d .
C14 C 0.460(7) 1.006(5) 0.308(2) 0.049(16) Uiso 1 d .
C15 C 0.442(6) 1.022(5) 0.358(2) 0.045(15) Uiso 1 d .
C16 C 0.544(6) 1.037(4) 0.387(2) 0.036(14) Uiso 1 d .
C17 C 0.679(5) 1.027(4) 0.3622(19) 0.028(12) Uiso 1 d .
C18 C 0.810(6) 0.963(4) 0.390(2) 0.038(14) Uiso 1 d .
C19 C 0.910(5) 0.912(4) 0.3518(18) 0.022(11) Uiso 1 d .
C20 C 1.003(5) 0.817(3) 0.3645(16) 0.015(10) Uiso 1 d .
C21 C 1.050(6) 0.742(4) 0.333(2) 0.034(13) Uiso 1 d .
C22 C 1.053(5) 0.628(4) 0.3626(19) 0.029(12) Uiso 1 d .
C23 C 1.007(5) 0.560(4) 0.3451(18) 0.025(12) Uiso 1 d .
C24 C 0.953(6) 0.590(4) 0.300(2) 0.037(14) Uiso 1 d .
C25 C 0.827(6) 0.549(5) 0.303(2) 0.043(15) Uiso 1 d .
C26 C 0.712(6) 0.605(4) 0.280(2) 0.040(14) Uiso 1 d .
C27 C 0.569(7) 0.604(5) 0.304(3) 0.061(19) Uiso 1 d .
C28 C 0.475(6) 0.716(4) 0.290(2) 0.036(14) Uiso 1 d .
C29 C 0.371(6) 0.765(5) 0.324(2) 0.047(16) Uiso 1 d .
C30 C 0.341(7) 0.870(5) 0.325(2) 0.049(16) Uiso 1 d .
C31 C 0.308(7) 0.886(4) 0.378(2) 0.051(17) Uiso 1 d D
C32 C 0.360(6) 0.961(4) 0.394(2) 0.041(15) Uiso 1 d .
C33 C 0.419(5) 0.935(4) 0.4430(19) 0.029(12) Uiso 1 d .
C34 C 0.523(6) 0.976(5) 0.437(2) 0.041(15) Uiso 1 d .
C35 C 0.652(5) 0.920(4) 0.4621(19) 0.026(12) Uiso 1 d .
C36 C 0.787(6) 0.914(4) 0.439(2) 0.037(14) Uiso 1 d .
C37 C 0.894(6) 0.811(5) 0.452(2) 0.047(16) Uiso 1 d .
C38 C 0.992(6) 0.757(4) 0.420(2) 0.040(14) Uiso 1 d .
C39 C 1.020(7) 0.648(5) 0.418(2) 0.051(16) Uiso 1 d .
C40 C 0.945(5) 0.586(4) 0.451(2) 0.031(13) Uiso 1 d .
C41 C 0.892(6) 0.512(5) 0.436(2) 0.046(16) Uiso 1 d .
C42 C 0.914(7) 0.502(5) 0.382(2) 0.050(16) Uiso 1 d .
C43 C 0.817(6) 0.488(4) 0.357(2) 0.041(15) Uiso 1 d .
C44 C 0.684(7) 0.496(5) 0.382(2) 0.047(16) Uiso 1 d .
C45 C 0.554(6) 0.554(5) 0.357(2) 0.044(15) Uiso 1 d .
C46 C 0.451(5) 0.608(4) 0.3916(19) 0.026(12) Uiso 1 d .
C47 C 0.361(7) 0.709(6) 0.381(3) 0.061(19) Uiso 1 d .
C48 C 0.323(6) 0.780(4) 0.408(2) 0.040(15) Uiso 1 d D
C49 C 0.378(6) 0.761(5) 0.457(2) 0.043(15) Uiso 1 d .
C50 C 0.423(5) 0.831(4) 0.4734(19) 0.029(12) Uiso 1 d .
C51 C 0.546(6) 0.771(4) 0.500(2) 0.037(14) Uiso 1 d .
C52 C 0.667(5) 0.810(4) 0.495(2) 0.048(16) Uiso 1 d D
C53 C 0.817(4) 0.749(4) 0.4851(19) 0.027(12) Uiso 1 d D
C54 C 0.831(9) 0.629(7) 0.491(3) 0.09(3) Uiso 1 d .
C55 C 0.712(5) 0.600(4) 0.4929(18) 0.024(12) Uiso 1 d .
C56 C 0.754(6) 0.522(5) 0.459(2) 0.043(15) Uiso 1 d .
C57 C 0.652(5) 0.516(4) 0.4317(19) 0.030(13) Uiso 1 d .
C58 C 0.500(6) 0.578(4) 0.437(2) 0.032(13) Uiso 1 d .
C59 C 0.481(6) 0.647(4) 0.473(2) 0.038(14) Uiso 1 d .
C60 C 0.574(6) 0.664(5) 0.502(2) 0.046(16) Uiso 1 d .
C101 C 0.828(3) 1.424(3) 0.1485(12) 0.025(12) Uiso 1 d G
C102 C 0.919(4) 1.341(2) 0.1791(14) 0.047(16) Uiso 1 d G
H102 H 0.9117 1.2727 0.1843 0.056 Uiso 1 calc R
C103 C 1.021(4) 1.360(2) 0.2018(13) 0.054(17) Uiso 1 d G
H103 H 1.0819 1.3048 0.2222 0.065 Uiso 1 calc R
C104 C 1.032(3) 1.463(3) 0.1939(14) 0.037(14) Uiso 1 d G
H104 H 1.0999 1.4758 0.2091 0.044 Uiso 1 calc R
C105 C 0.940(4) 1.546(2) 0.1633(15) 0.07(2) Uiso 1 d G
H105 H 0.9477 1.6145 0.1581 0.087 Uiso 1 calc R
C106 C 0.838(3) 1.527(2) 0.1406(13) 0.030(13) Uiso 1 d G
H106 H 0.7775 1.5824 0.1201 0.036 Uiso 1 calc R
C201 C 0.747(3) 1.454(3) 0.0501(10) 0.038(14) Uiso 1 d G
C202 C 0.677(3) 1.558(2) 0.0278(13) 0.040(14) Uiso 1 d G
H202 H 0.5986 1.5993 0.0455 0.047 Uiso 1 calc R
C203 C 0.725(4) 1.599(2) -0.0211(13) 0.059(18) Uiso 1 d G
H203 H 0.6781 1.6689 -0.0360 0.071 Uiso 1 calc R
C204 C 0.842(4) 1.537(3) -0.0476(10) 0.038(14) Uiso 1 d G
H204 H 0.8742 1.5652 -0.0803 0.045 Uiso 1 calc R
C205 C 0.912(3) 1.433(2) -0.0253(11) 0.034(13) Uiso 1 d G
H205 H 0.9907 1.3919 -0.0431 0.040 Uiso 1 calc R
C206 C 0.865(3) 1.392(2) 0.0235(11) 0.023(11) Uiso 1 d G
H206 H 0.9112 1.3223 0.0385 0.027 Uiso 1 calc R
C301 C 0.526(3) 1.494(2) 0.1372(12) 0.030(13) Uiso 1 d G
C302 C 0.416(3) 1.540(2) 0.1056(9) 0.010(10) Uiso 1 d G
H302 H 0.4295 1.5257 0.0725 0.012 Uiso 1 calc R
C303 C 0.286(3) 1.606(3) 0.1235(12) 0.06(2) Uiso 1 d G
H303 H 0.2132 1.6366 0.1023 0.078 Uiso 1 calc R
C304 C 0.267(3) 1.627(3) 0.1729(13) 0.033(13) Uiso 1 d G
H304 H 0.1798 1.6710 0.1848 0.040 Uiso 1 calc R
C305 C 0.376(4) 1.581(3) 0.2045(10) 0.057(18) Uiso 1 d G
H305 H 0.3627 1.5946 0.2375 0.069 Uiso 1 calc R
C306 C 0.506(3) 1.514(3) 0.1866(11) 0.052(17) Uiso 1 d G
H306 H 0.5791 1.4837 0.2077 0.062 Uiso 1 calc R
S1 S 0.538(3) 0.7893(18) 0.1143(10) 0.094(7) Uani 1 d D
S2 S 0.672(5) 0.883(5) 0.0177(15) 0.25(3) Uani 1 d D
C900 C 0.603(10) 0.835(8) 0.065(2) 0.11(3) Uiso 1 d D
O900 O 1.0000 1.0000 0.5000 0.056(16) Uiso 1 d S

loop_
_atom_site_aniso_label
_atom_site_aniso_U_11
_atom_site_aniso_U_22
_atom_site_aniso_U_33
_atom_site_aniso_U_23
_atom_site_aniso_U_13
_atom_site_aniso_U_12
Os1 0.0241(12) 0.0179(11) 0.0236(12) -0.0006(8) -0.0056(9) -0.0025(9)
Os2 0.0262(12) 0.0212(12) 0.0319(13) -0.0056(9) -0.0001(10) 0.0006(9)
Os3 0.0203(12) 0.0212(11) 0.0275(12) 0.0007(9) -0.0017(9) -0.0030(9)
Os4 0.0247(12) 0.0245(12) 0.0266(13) -0.0023(9) 0.0005(10) -0.0019(9)
Os5 0.0235(12) 0.0183(11) 0.0328(13) -0.0015(9) -0.0051(10) 0.0000(9)
O1A 0.08(3) 0.005(19) 0.07(3) -0.04(2) 0.00(3) 0.02(2)
O1B 0.02(2) 0.03(2) 0.19(6) -0.03(3) -0.06(3) 0.017(19)
O2A 0.079(15) 0.080(15) 0.080(15) -0.014(3) -0.008(2) -0.024(5)
O2B 0.12(5) 0.08(4) 0.10(4) -0.06(3) 0.02(3) -0.07(4)
O3A 0.01(2) 0.07(3) 0.20(6) 0.03(4) -0.06(3) -0.01(2)
O3B 0.11(4) 0.05(3) 0.07(3) -0.02(2) -0.04(3) -0.03(3)
O4A 0.03(2) 0.05(3) 0.14(5) -0.05(3) -0.03(3) 0.05(2)
O4B 0.09(3) 0.09(4) 0.01(2) -0.03(2) 0.02(2) -0.04(3)
O4C 0.03(2) 0.08(3) 0.08(3) 0.01(3) 0.01(2) -0.03(2)
O5A 0.065(13) 0.065(13) 0.065(13) -0.012(3) -0.006(2) -0.020(4)
O5B 0.11(4) 0.05(3) 0.03(3) -0.02(2) 0.00(3) -0.02(3)
P 0.023(7) 0.022(7) 0.015(7) -0.003(6) 0.006(6) -0.001(6)
S1 0.084(16) 0.074(15) 0.14(2) -0.029(14) -0.009(15) -0.032(13)
S2 0.20(5) 0.34(8) 0.19(5) -0.02(5) 0.00(4) -0.08(5)

loop_
_atom_type_symbol
_atom_type_description
_atom_type_scat_dispersion_real
_atom_type_scat_dispersion_imag
_atom_type_scat_source
C C 0.0033 0.0016 'International Tables Vol C Tables 4.2.6.8 and 6.1.1.4'
H H 0.0000 0.0000 'International Tables Vol C Tables 4.2.6.8 and 6.1.1.4'
O O 0.0106 0.0060 'International Tables Vol C Tables 4.2.6.8 and 6.1.1.4'
P P 0.1023 0.0942 'International Tables Vol C Tables 4.2.6.8 and 6.1.1.4'
Os Os -1.2165 7.6030 'International Tables Vol C Tables 4.2.6.8 and 6.1.1.4'
S S 0.1246 0.1234 'International Tables Vol C Tables 4.2.6.8 and 6.1.1.4'

loop_
_geom_angle_atom_site_label_1
_geom_angle_atom_site_label_2
_geom_angle_atom_site_label_3
_geom_angle
C1B Os1 C1A 93(2)
C1B Os1 C100 120(2)
C1A Os1 C100 126(2)
C1B Os1 C1 117(2)
C1A Os1 C1 87.3(19)
C100 Os1 C1 109.3(18)
C1B Os1 C2 87(2)
C1A Os1 C2 112(2)
C100 Os1 C2 110.9(19)
C1 Os1 C2 37.1(17)
C1B Os1 Os4 121.5(16)
C1A Os1 Os4 78.5(15)
C100 Os1 Os4 48.2(14)
C1 Os1 Os4 120.5(11)
C2 Os1 Os4 149.5(13)
C1B Os1 Os3 161.0(16)
C1A Os1 Os3 105.1(15)
C100 Os1 Os3 44.7(14)
C1 Os1 Os3 69.1(11)
C2 Os1 Os3 89.4(13)
Os4 Os1 Os3 60.01(7)
C1B Os1 Os2 101.0(16)
C1A Os1 Os2 165.3(15)
C100 Os1 Os2 43.1(14)
C1 Os1 Os2 88.8(11)
C2 Os1 Os2 71.9(13)
Os4 Os1 Os2 91.28(8)
Os3 Os1 Os2 60.30(7)
C1B Os1 Os5 76.6(16)
C1A Os1 Os5 121.2(15)
C100 Os1 Os5 45.4(14)
C1 Os1 Os5 148.9(11)
C2 Os1 Os5 124.7(13)
Os4 Os1 Os5 60.71(7)
Os3 Os1 Os5 89.93(8)
Os2 Os1 Os5 60.39(7)
C2A Os2 C100 129(3)
C2A Os2 C2B 86(3)
C100 Os2 C2B 111(2)
C2A Os2 C4 113(2)
C100 Os2 C4 116(2)
C2B Os2 C4 84(2)
C2A Os2 C3 94(2)
C100 Os2 C3 116(2)
C2B Os2 C3 116(2)
C4 Os2 C3 38.3(18)
C2A Os2 Os1 115(2)
C100 Os2 Os1 48.3(15)
C2B Os2 Os1 156.5(17)
C4 Os2 Os1 94.8(12)
C3 Os2 Os1 73.3(14)
C2A Os2 Os3 173(2)
C100 Os2 Os3 44.4(16)
C2B Os2 Os3 97.9(17)
C4 Os2 Os3 72.6(12)
C3 Os2 Os3 89.0(14)
Os1 Os2 Os3 59.80(7)
C2A Os2 Os5 84(2)
C100 Os2 Os5 45.5(16)
C2B Os2 Os5 116.5(17)
C4 Os2 Os5 155.0(12)
C3 Os2 Os5 126.8(14)
Os1 Os2 Os5 60.53(7)
Os3 Os2 Os5 89.73(8)
C3A Os3 C3B 84(2)
C3A Os3 C100 138(2)
C3B Os3 C100 107(2)
C3A Os3 C6 90(2)
C3B Os3 C6 121(2)
C100 Os3 C6 115.5(19)
C3A Os3 C5 108(2)
C3B Os3 C5 87(2)
C100 Os3 C5 113.1(19)
C6 Os3 C5 40.2(17)
C3A Os3 Os4 89.4(18)
C3B Os3 Os4 115.0(17)
C100 Os3 Os4 48.4(15)
C6 Os3 Os4 123.1(12)
C5 Os3 Os4 153.3(12)
C3A Os3 Os1 120.3(18)
C3B Os3 Os1 153.3(17)
C100 Os3 Os1 48.3(15)
C6 Os3 Os1 72.4(12)
C5 Os3 Os1 93.7(12)
Os4 Os3 Os1 59.71(7)
C3A Os3 Os2 179.7(18)
C3B Os3 Os2 95.6(17)
C100 Os3 Os2 42.8(15)
C6 Os3 Os2 90.2(12)
C5 Os3 Os2 71.6(12)
Os4 Os3 Os2 90.87(8)
Os1 Os3 Os2 59.91(7)
C4C Os4 C4A 96(2)
C4C Os4 C4B 94(2)
C4A Os4 C4B 90(3)
C4C Os4 C100 105(2)
C4A Os4 C100 132(2)
C4B Os4 C100 130(2)
C4C Os4 Os1 153.1(17)
C4A Os4 Os1 100.3(18)
C4B Os4 Os1 106.5(18)
C100 Os4 Os1 48.3(14)
C4C Os4 Os3 99.0(17)
C4A Os4 Os3 89.6(18)
C4B Os4 Os3 166.5(18)
C100 Os4 Os3 44.8(14)
Os1 Os4 Os3 60.27(7)
C4C Os4 Os5 105.8(17)
C4A Os4 Os5 157.8(18)
C4B Os4 Os5 85.1(18)
C100 Os4 Os5 45.4(14)
Os1 Os4 Os5 60.70(7)
Os3 Os4 Os5 90.08(8)
C5A Os5 C5B 78(2)
C5A Os5 C100 135(2)
C5B Os5 C100 141(2)
C5A Os5 P 87.8(15)
C5B Os5 P 88.4(19)
C100 Os5 P 109.8(15)
C5A Os5 Os2 93.8(15)
C5B Os5 Os2 163.8(19)
C100 Os5 Os2 42.3(15)
P Os5 Os2 105.2(3)
C5A Os5 Os1 108.6(15)
C5B Os5 Os1 110.2(19)
C100 Os5 Os1 47.3(14)
P Os5 Os1 157.1(3)
Os2 Os5 Os1 59.07(7)
C5A Os5 Os4 162.4(15)
C5B Os5 Os4 95(2)
C100 Os5 Os4 47.2(15)
P Os5 Os4 108.2(3)
Os2 Os5 Os4 89.27(8)
Os1 Os5 Os4 58.59(7)
Os2 C100 Os3 93(2)
Os2 C100 Os5 92(2)
Os3 C100 Os5 172(3)
Os2 C100 Os4 172(3)
Os3 C100 Os4 87(2)
Os5 C100 Os4 87(2)
Os2 C100 Os1 89(2)
Os3 C100 Os1 87(2)
Os5 C100 Os1 87(2)
Os4 C100 Os1 83.5(19)
O1A C1A Os1 168(5)
O1B C1B Os1 175(5)
O2A C2A Os2 156(6)
O2B C2B Os2 169(6)
O3A C3A Os3 171(5)
O3B C3B Os3 173(5)
O4A C4A Os4 174(6)
O4B C4B Os4 172(6)
O4C C4C Os4 173(5)
O5A C5A Os5 163(4)
O5B C5B Os5 171(6)
C301 P C201 107.0(15)
C301 P C101 103.4(15)
C201 P C101 98.8(16)
C301 P Os5 111.7(12)
C201 P Os5 114.7(12)
C101 P Os5 119.7(11)
C9 C1 C6 106(4)
C9 C1 C2 116(4)
C6 C1 C2 122(4)
C9 C1 Os1 130(4)
C6 C1 Os1 109(3)
C2 C1 Os1 72(3)
C12 C2 C1 120(4)
C12 C2 C3 110(4)
C1 C2 C3 115(4)
C12 C2 Os1 129(4)
C1 C2 Os1 71(3)
C3 C2 Os1 107(3)
C4 C3 C2 127(5)
C4 C3 C14 122(5)
C2 C3 C14 101(4)
C4 C3 Os2 70(3)
C2 C3 Os2 108(3)
C14 C3 Os2 128(4)
C17 C4 C3 116(4)
C17 C4 C5 108(4)
C3 C4 C5 114(4)
C17 C4 Os2 134(3)
C3 C4 Os2 71(3)
C5 C4 Os2 108(3)
C19 C5 C4 107(4)
C19 C5 C6 119(4)
C4 C5 C6 119(4)
C19 C5 Os3 134(3)
C4 C5 Os3 107(3)
C6 C5 Os3 66(2)
C1 C6 C5 122(4)
C1 C6 C7 106(4)
C5 C6 C7 113(4)
C1 C6 Os3 110(3)
C5 C6 Os3 74(2)
C7 C6 Os3 130(3)
C8 C7 C21 128(4)
C8 C7 C6 108(4)
C21 C7 C6 118(4)
C24 C8 C7 115(4)
C24 C8 C9 129(5)
C7 C8 C9 103(4)
C1 C9 C8 117(5)
C1 C9 C10 124(5)
C8 C9 C10 113(4)
C26 C10 C11 106(5)
C26 C10 C9 119(5)
C11 C10 C9 116(5)
C12 C11 C28 119(5)
C12 C11 C10 117(5)
C28 C11 C10 109(5)
C11 C12 C2 125(5)
C11 C12 C13 119(5)
C2 C12 C13 108(4)
C14 C13 C30 121(5)
C14 C13 C12 110(5)
C30 C13 C12 118(5)
C13 C14 C15 126(6)
C13 C14 C3 110(5)
C15 C14 C3 111(5)
C14 C15 C16 128(5)
C14 C15 C32 115(5)
C16 C15 C32 108(5)
C17 C16 C15 117(5)
C17 C16 C34 121(5)
C15 C16 C34 104(5)
C16 C17 C4 124(5)
C16 C17 C18 121(5)
C4 C17 C18 108(4)
C36 C18 C19 124(5)
C36 C18 C17 117(5)
C19 C18 C17 105(4)
C20 C19 C5 124(4)
C20 C19 C18 121(4)
C5 C19 C18 111(4)
C19 C20 C21 123(4)
C19 C20 C38 119(4)
C21 C20 C38 107(4)
C20 C21 C7 121(5)
C20 C21 C22 112(4)
C7 C21 C22 108(4)
C23 C22 C39 124(5)
C23 C22 C21 124(4)
C39 C22 C21 101(4)
C24 C23 C22 119(5)
C24 C23 C42 108(5)
C22 C23 C42 118(5)
C23 C24 C8 126(5)
C23 C24 C25 109(5)
C8 C24 C25 113(5)
C26 C25 C43 121(5)
C26 C25 C24 122(5)
C43 C25 C24 105(5)
C25 C26 C10 122(5)
C25 C26 C27 121(5)
C10 C26 C27 110(5)
C45 C27 C26 119(6)
C45 C27 C28 117(6)
C26 C27 C28 105(5)
C29 C28 C11 121(5)
C29 C28 C27 122(5)
C11 C28 C27 108(5)
C30 C29 C28 121(6)
C30 C29 C47 107(5)
C28 C29 C47 119(6)
C29 C30 C13 121(6)
C29 C30 C31 108(5)
C13 C30 C31 117(5)
C30 C31 C32 119(5)
C30 C31 C48 106(5)
C32 C31 C48 121(5)
C31 C32 C33 121(5)
C31 C32 C15 121(5)
C33 C32 C15 107(5)
C34 C33 C50 123(5)
C34 C33 C32 108(5)
C50 C33 C32 116(4)
C33 C34 C35 122(5)
C33 C34 C16 114(5)
C35 C34 C16 115(5)
C36 C35 C34 124(5)
C36 C35 C52 105(4)
C34 C35 C52 119(4)
C18 C36 C35 122(5)
C18 C36 C37 113(5)
C35 C36 C37 115(5)
C38 C37 C53 114(5)
C38 C37 C36 126(6)
C53 C37 C36 104(5)
C37 C38 C39 125(6)
C37 C38 C20 116(5)
C39 C38 C20 108(5)
C40 C39 C38 121(5)
C40 C39 C22 116(5)
C38 C39 C22 112(5)
C39 C40 C41 123(5)
C39 C40 C54 123(6)
C41 C40 C54 102(5)
C56 C41 C40 110(5)
C56 C41 C42 114(5)
C40 C41 C42 119(5)
C43 C42 C41 124(6)
C43 C42 C23 110(5)
C41 C42 C23 119(5)
C42 C43 C44 117(6)
C42 C43 C25 107(5)
C44 C43 C25 118(5)
C43 C44 C57 122(6)
C43 C44 C45 122(6)
C57 C44 C45 105(5)
C46 C45 C27 120(5)
C46 C45 C44 109(5)
C27 C45 C44 118(5)
C58 C46 C47 118(5)
C58 C46 C45 108(5)
C47 C46 C45 126(5)
C48 C47 C46 127(6)
C48 C47 C29 107(6)
C46 C47 C29 116(6)
C47 C48 C49 121(5)
C47 C48 C31 112(5)
C49 C48 C31 115(5)
C50 C49 C48 124(5)
C50 C49 C59 108(5)
C48 C49 C59 116(5)
C49 C50 C51 107(5)
C49 C50 C33 122(5)
C51 C50 C33 119(5)
C60 C51 C50 112(5)
C60 C51 C52 117(5)
C50 C51 C52 122(5)
C51 C52 C53 127(5)
C51 C52 C35 116(4)
C53 C52 C35 104(4)
C37 C53 C52 113(5)
C37 C53 C54 130(5)
C52 C53 C54 109(5)
C55 C54 C40 114(6)
C55 C54 C53 120(7)
C40 C54 C53 107(6)
C54 C55 C60 125(6)
C54 C55 C56 104(5)
C60 C55 C56 124(5)
C57 C56 C41 121(5)
C57 C56 C55 118(5)
C41 C56 C55 110(5)
C56 C57 C44 121(5)
C56 C57 C58 125(5)
C44 C57 C58 107(5)
C46 C58 C59 125(5)
C46 C58 C57 109(5)
C59 C58 C57 108(4)
C60 C59 C58 133(5)
C60 C59 C49 104(5)
C58 C59 C49 113(5)
C51 C60 C55 120(5)
C51 C60 C59 109(5)
C55 C60 C59 112(5)
C102 C101 C106 120.0
C102 C101 P 120.3(18)
C106 C101 P 119.7(18)
C101 C102 C103 120.0
C102 C103 C104 120.0
C105 C104 C103 120.0
C104 C105 C106 120.0
C105 C106 C101 120.0
C202 C201 C206 120.0
C202 C201 P 121.4(18)
C206 C201 P 118.5(18)
C203 C202 C201 120.0
C202 C203 C204 120.0
C205 C204 C203 120.0
C206 C205 C204 120.0
C205 C206 C201 120.0
C302 C301 C306 120.0
C302 C301 P 121.5(18)
C306 C301 P 118.4(18)
C301 C302 C303 120.0
C304 C303 C302 120.0
C303 C304 C305 120.0
C306 C305 C304 120.0
C305 C306 C301 120.0
S1 C900 S2 176(8)

loop_
_geom_bond_atom_site_label_1
_geom_bond_atom_site_label_2
_geom_bond_distance
Os1 C1B 1.87(6)
Os1 C1A 1.95(6)
Os1 C100 2.14(5)
Os1 C1 2.28(5)
Os1 C2 2.30(5)
Os1 Os4 2.844(3)
Os1 Os3 2.860(3)
Os1 Os2 2.863(3)
Os1 Os5 2.906(3)
Os2 C2A 1.94(5)
Os2 C100 1.96(5)
Os2 C2B 2.01(7)
Os2 C4 2.24(5)
Os2 C3 2.26(5)
Os2 Os3 2.875(3)
Os2 Os5 2.902(3)
Os3 C3A 1.84(6)
Os3 C3B 1.91(6)
Os3 C100 2.01(5)
Os3 C6 2.18(4)
Os3 C5 2.29(5)
Os3 Os4 2.853(3)
Os4 C4C 1.87(6)
Os4 C4A 1.92(7)
Os4 C4B 1.96(7)
Os4 C100 2.14(5)
Os4 Os5 2.906(3)
Os5 C5A 1.83(5)
Os5 C5B 1.89(7)
Os5 C100 2.07(5)
Os5 P 2.347(13)
C1A O1A 1.11(6)
C1B O1B 1.15(6)
C2A O2A 1.178(10)
C2B O2B 1.03(6)
C3A O3A 1.16(7)
C3B O3B 1.13(6)
C4A O4A 1.15(7)
C4B O4B 1.14(7)
C4C O4C 1.12(6)
C5A O5A 1.20(6)
C5B O5B 1.12(7)
P C301 1.84(3)
P C201 1.85(3)
P C101 1.85(3)
C1 C9 1.39(7)
C1 C6 1.39(6)
C1 C2 1.46(7)
C2 C12 1.40(7)
C2 C3 1.50(7)
C3 C4 1.48(7)
C3 C14 1.55(8)
C4 C17 1.42(7)
C4 C5 1.49(7)
C5 C19 1.43(7)
C5 C6 1.54(7)
C6 C7 1.57(7)
C7 C8 1.40(6)
C7 C21 1.44(7)
C8 C24 1.37(7)
C8 C9 1.42(7)
C9 C10 1.50(7)
C10 C26 1.44(8)
C10 C11 1.48(8)
C11 C12 1.39(7)
C11 C28 1.44(7)
C12 C13 1.46(7)
C13 C14 1.33(8)
C13 C30 1.45(8)
C14 C15 1.41(8)
C15 C16 1.45(8)
C15 C32 1.46(8)
C16 C17 1.38(7)
C16 C34 1.46(8)
C17 C18 1.52(7)
C18 C36 1.38(7)
C18 C19 1.43(7)
C19 C20 1.32(6)
C20 C21 1.39(7)
C20 C38 1.54(7)
C21 C22 1.56(7)
C22 C23 1.35(7)
C22 C39 1.53(8)
C23 C24 1.34(7)
C23 C42 1.52(7)
C24 C25 1.52(8)
C25 C26 1.33(8)
C25 C43 1.51(8)
C26 C27 1.47(9)
C27 C45 1.45(9)
C27 C28 1.49(8)
C28 C29 1.37(8)
C29 C30 1.35(8)
C29 C47 1.54(9)
C30 C31 1.45(8)
C31 C32 1.45(8)
C31 C48 1.46(2)
C32 C33 1.46(7)
C33 C34 1.31(7)
C33 C50 1.45(7)
C34 C35 1.44(7)
C35 C36 1.38(7)
C35 C52 1.54(7)
C36 C37 1.46(8)
C37 C38 1.33(8)
C37 C53 1.39(7)
C38 C39 1.41(8)
C39 C40 1.40(8)
C40 C41 1.43(7)
C40 C54 1.48(9)
C41 C56 1.39(8)
C41 C42 1.47(8)
C42 C43 1.35(8)
C43 C44 1.37(8)
C44 C57 1.38(8)
C44 C45 1.46(8)
C45 C46 1.40(7)
C46 C58 1.33(7)
C46 C47 1.36(8)
C47 C48 1.26(8)
C48 C49 1.44(8)
C49 C50 1.37(7)
C49 C59 1.55(8)
C50 C51 1.43(7)
C51 C60 1.37(8)
C51 C52 1.45(7)
C52 C53 1.47(2)
C53 C54 1.56(9)
C54 C55 1.36(9)
C55 C60 1.38(7)
C55 C56 1.47(7)
C56 C57 1.38(7)
C57 C58 1.47(7)
C58 C59 1.44(7)
C59 C60 1.41(8)
C101 C102 1.3900
C101 C106 1.3900
C102 C103 1.3900
C103 C104 1.3900
C104 C105 1.3900
C105 C106 1.3900
C201 C202 1.3900
C201 C206 1.3900
C202 C203 1.3900
C203 C204 1.3900
C204 C205 1.3900
C205 C206 1.3900
C301 C302 1.3900
C301 C306 1.3900
C302 C303 1.3900
C303 C304 1.3900
C304 C305 1.3900
C305 C306 1.3900
S1 C900 1.481(10)
S2 C900 1.482(10)
